data_1546547
loop_
_publ_author_name
'Raju, Selvam'
'Annamalai, Pratheepkumar'
'Chen, Pei-Ling'
'Liu, Yi-Hung'
'Chuang, Shih-Ching'

_publ_section_title
;
 Palladium-Catalyzed C-H Bond Activation by Using Iminoquinone as a
 Directing Group and an Internal Oxidant or a Co-oxidant: Production of
 Dihydrophenanthridines, Phenanthridines, and Carbazoles.
;
_journal_issue 15
_journal_name_full 'Organic letters'
_journal_page_first 4134
_journal_page_last 4137
_journal_paper_doi 10.1021/acs.orglett.7b01956
_journal_volume 19
_journal_year 2017
_chemical_formula_sum 'C24 H15 F6 N O4'
_chemical_formula_weight 495.37
_space_group_crystal_system monoclinic
_space_group_IT_number 14
_space_group_name_Hall '-P 2yn'
_space_group_name_H-M_alt 'P 1 21/n 1'
_symmetry_space_group_name_Hall '-P 2yn'
_symmetry_space_group_name_H-M 'P 1 21/n 1'
_atom_sites_solution_hydrogens mixed
_audit_creation_method SHELXL-2014/7
_cell_angle_alpha 90
_cell_angle_beta 97.636(2)
_cell_angle_gamma 90
_cell_formula_units_Z 4
_cell_length_a 5.53340(10)
_cell_length_b 43.1272(10)
_cell_length_c 9.0409(2)
_cell_measurement_reflns_used 2879
_cell_measurement_temperature 200(2)
_cell_measurement_theta_max 77.3890
_cell_measurement_theta_min 3.0170
_cell_volume 2138.39(8)
_computing_cell_refinement 'CrysAlisPro 1.171.38.41 (Rigaku OD, 2015)'
_computing_data_collection 'CrysAlisPro 1.171.38.41 (Rigaku OD, 2015)'
_computing_data_reduction 'CrysAlisPro 1.171.38.41 (Rigaku OD, 2015)'
_computing_molecular_graphics SHELXTL
_computing_publication_material SHELXTL
_computing_structure_refinement 'SHELXL-2014/7 (Sheldrick, 2014)'
_computing_structure_solution 'SHELXS-2014/7 (Sheldrick, 2014)'
_diffrn_ambient_temperature 200(2)
_diffrn_detector_area_resol_mean 10.2496
_diffrn_measured_fraction_theta_full 0.994
_diffrn_measured_fraction_theta_max 0.994
_diffrn_measurement_device_type 'Xcalibur, Atlas, Gemini'
_diffrn_radiation_type CuK\a
_diffrn_radiation_wavelength 1.54178
_diffrn_reflns_av_R_equivalents 0.0270
_diffrn_reflns_av_unetI/netI 0.0407
_diffrn_reflns_Laue_measured_fraction_full 0.994
_diffrn_reflns_Laue_measured_fraction_max 0.994
_diffrn_reflns_limit_h_max 5
_diffrn_reflns_limit_h_min -6
_diffrn_reflns_limit_k_max 51
_diffrn_reflns_limit_k_min -51
_diffrn_reflns_limit_l_max 10
_diffrn_reflns_limit_l_min -10
_diffrn_reflns_number 7316
_diffrn_reflns_point_group_measured_fraction_full 0.994
_diffrn_reflns_point_group_measured_fraction_max 0.994
_diffrn_reflns_theta_full 67.679
_diffrn_reflns_theta_max 67.991
_diffrn_reflns_theta_min 4.100
_diffrn_source 'fine-focus sealed X-ray tube'
_exptl_absorpt_coefficient_mu 1.224
_exptl_absorpt_correction_T_max 1.00000
_exptl_absorpt_correction_T_min 0.75160
_exptl_absorpt_correction_type multi-scan
_exptl_absorpt_process_details
; 
CrysAlisPro 1.171.38.41 (Rigaku Oxford Diffraction, 2015) 
Empirical absorption correction using spherical harmonics, 
 implemented in SCALE3 ABSPACK scaling algorithm. 
;
_exptl_crystal_density_diffrn 1.539
_exptl_crystal_description column
_exptl_crystal_F_000 1008
_exptl_crystal_size_max 0.20
_exptl_crystal_size_mid 0.15
_exptl_crystal_size_min 0.10
_refine_diff_density_max 0.857
_refine_diff_density_min -0.595
_refine_diff_density_rms 0.064
_refine_ls_extinction_method none
_refine_ls_goodness_of_fit_ref 1.039
_refine_ls_hydrogen_treatment mixed
_refine_ls_matrix_type full
_refine_ls_number_parameters 319
_refine_ls_number_reflns 3870
_refine_ls_number_restraints 0
_refine_ls_restrained_S_all 1.039
_refine_ls_R_factor_all 0.0812
_refine_ls_R_factor_gt 0.0599
_refine_ls_shift/su_max 0.004
_refine_ls_shift/su_mean 0.000
_refine_ls_structure_factor_coef Fsqd
_refine_ls_weighting_details 'w=1/[\s^2^(Fo^2^)+(0.0867P)^2^+1.4734P] where P=(Fo^2^+2Fc^2^)/3'
_refine_ls_weighting_scheme calc
_refine_ls_wR_factor_gt 0.1548
_refine_ls_wR_factor_ref 0.1738
_reflns_Friedel_coverage 0.000
_reflns_number_gt 2866
_reflns_number_total 3870
_reflns_threshold_expression 'I > 2\s(I)'
_cod_data_source_file ol7b01956_si_005.cif
_cod_data_source_block ic17941
_cod_depositor_comments 'Adding full bibliography for 1546544--1546547.cif.'
_cod_database_code 1546547
_shelx_shelxl_version_number 2014/7
_shelx_space_group_comment
; 
The symmetry employed for this shelxl refinement is uniquely defined 
by the following loop, which should always be used as a source of 
symmetry information in preference to the above space-group names. 
They are only intended as comments. 
;

loop_
_space_group_symop_operation_xyz
'x, y, z'
'-x+1/2, y+1/2, -z+1/2'
'-x, -y, -z'
'x-1/2, -y-1/2, z-1/2'

loop_
_atom_site_label
_atom_site_type_symbol
_atom_site_fract_x
_atom_site_fract_y
_atom_site_fract_z
_atom_site_U_iso_or_equiv
_atom_site_adp_type
_atom_site_occupancy
_atom_site_site_symmetry_order
_atom_site_calc_flag
_atom_site_refinement_flags_posn
_atom_site_refinement_flags_adp
F1 F 0.0254(6) 0.26262(6) 0.3299(3) 0.0834(8) Uani 1 1 d . .
F2 F -0.1200(5) 0.27589(6) 0.1086(3) 0.0816(8) Uani 1 1 d . .
F3 F -0.2436(4) 0.23467(7) 0.2083(4) 0.0905(9) Uani 1 1 d . .
F4 F 1.4456(5) -0.01938(6) 0.2691(3) 0.0865(9) Uani 1 1 d . .
F5 F 1.0710(7) -0.01173(7) 0.2100(7) 0.192(3) Uani 1 1 d . .
F6 F 1.2258(8) -0.00982(7) 0.4353(5) 0.1244(14) Uani 1 1 d . .
O1 O 0.3761(4) 0.18570(5) 0.0498(2) 0.0340(5) Uani 1 1 d . .
O2 O 0.2172(4) 0.20954(5) 0.2339(2) 0.0422(5) Uani 1 1 d . .
O3 O 0.8144(4) 0.18199(6) 0.9448(3) 0.0449(6) Uani 1 1 d . .
H3 H 0.698(8) 0.1834(11) 0.980(5) 0.067 Uiso 1 1 d . U
O4 O 1.3095(4) 0.02686(5) 0.2854(3) 0.0484(6) Uani 1 1 d . .
N1 N 0.6730(4) 0.12171(5) 0.3951(3) 0.0299(5) Uani 1 1 d . .
C1 C 0.8168(5) 0.09578(6) 0.3706(3) 0.0289(6) Uani 1 1 d . .
C2 C 0.9986(5) 0.08561(7) 0.4835(3) 0.0336(6) Uani 1 1 d . .
H2A H 1.0125 0.0948 0.5797 0.040 Uiso 1 1 calc R U
C3 C 1.1579(6) 0.06216(7) 0.4550(4) 0.0377(7) Uani 1 1 d . .
H3A H 1.2837 0.0555 0.5302 0.045 Uiso 1 1 calc R U
C4 C 1.1305(6) 0.04876(7) 0.3164(3) 0.0350(7) Uani 1 1 d . .
C5 C 0.9478(5) 0.05698(7) 0.2067(3) 0.0335(6) Uani 1 1 d . .
H5A H 0.9313 0.0467 0.1131 0.040 Uiso 1 1 calc R U
C6 C 0.7845(5) 0.08064(6) 0.2322(3) 0.0297(6) Uani 1 1 d . .
C7 C 0.5767(5) 0.08913(6) 0.1235(3) 0.0295(6) Uani 1 1 d . .
C8 C 0.4974(6) 0.07056(7) -0.0007(3) 0.0365(7) Uani 1 1 d . .
H8A H 0.5920 0.0531 -0.0218 0.044 Uiso 1 1 calc R U
C9 C 0.2849(6) 0.07715(7) -0.0926(3) 0.0377(7) Uani 1 1 d . .
H9A H 0.2360 0.0646 -0.1778 0.045 Uiso 1 1 calc R U
C10 C 0.1416(5) 0.10222(7) -0.0607(3) 0.0349(6) Uani 1 1 d . .
H10A H -0.0079 0.1064 -0.1221 0.042 Uiso 1 1 calc R U
C11 C 0.2167(5) 0.12091(7) 0.0595(3) 0.0318(6) Uani 1 1 d . .
H11A H 0.1171 0.1378 0.0813 0.038 Uiso 1 1 calc R U
C12 C 0.4382(5) 0.11549(6) 0.1506(3) 0.0282(6) Uani 1 1 d . .
C13 C 0.5165(5) 0.13558(6) 0.2802(3) 0.0292(6) Uani 1 1 d . .
C14 C 0.4370(5) 0.16510(7) 0.2983(3) 0.0327(6) Uani 1 1 d . .
H14A H 0.4444 0.1726 0.3976 0.039 Uiso 1 1 calc R U
C15 C 0.3422(5) 0.18611(7) 0.1790(3) 0.0318(6) Uani 1 1 d . .
C16 C 0.1406(6) 0.23386(7) 0.1313(4) 0.0430(8) Uani 1 1 d . .
H16A H 0.0728 0.2252 0.0331 0.052 Uiso 1 1 calc R U
H16B H 0.2799 0.2475 0.1174 0.052 Uiso 1 1 calc R U
C17 C -0.0486(7) 0.25153(8) 0.1969(4) 0.0497(9) Uani 1 1 d . .
C18 C 1.2574(9) -0.00256(9) 0.2929(6) 0.0689(12) Uani 1 1 d . .
C19 C 0.7152(5) 0.13726(6) 0.5372(3) 0.0293(6) Uani 1 1 d . .
C20 C 0.9093(5) 0.15757(7) 0.5723(3) 0.0346(7) Uani 1 1 d . .
H20A H 1.0204 0.1612 0.5026 0.041 Uiso 1 1 calc R U
C21 C 0.9403(5) 0.17246(7) 0.7090(3) 0.0360(7) Uani 1 1 d . .
H21A H 1.0738 0.1862 0.7337 0.043 Uiso 1 1 calc R U
C22 C 0.7758(5) 0.16735(7) 0.8108(3) 0.0323(6) Uani 1 1 d . .
C23 C 0.5823(5) 0.14720(7) 0.7743(3) 0.0340(6) Uani 1 1 d . .
H23A H 0.4688 0.1438 0.8428 0.041 Uiso 1 1 calc R U
C24 C 0.5541(5) 0.13213(7) 0.6389(3) 0.0320(6) Uani 1 1 d . .
H24A H 0.4226 0.1181 0.6152 0.038 Uiso 1 1 calc R U

loop_
_atom_site_aniso_label
_atom_site_aniso_U_11
_atom_site_aniso_U_22
_atom_site_aniso_U_33
_atom_site_aniso_U_23
_atom_site_aniso_U_13
_atom_site_aniso_U_12
F1 0.111(2) 0.0634(15) 0.0744(16) -0.0334(13) 0.0092(15) 0.0197(14)
F2 0.0842(18) 0.0574(14) 0.1019(19) 0.0086(13) 0.0074(15) 0.0412(13)
F3 0.0399(13) 0.0870(19) 0.147(3) 0.0005(18) 0.0203(15) 0.0017(12)
F4 0.106(2) 0.0651(16) 0.0837(17) -0.0189(13) -0.0062(15) 0.0531(15)
F5 0.118(3) 0.0623(19) 0.351(7) -0.081(3) -0.129(4) 0.0322(19)
F6 0.158(3) 0.0570(17) 0.174(4) 0.033(2) 0.080(3) 0.0230(19)
O1 0.0342(11) 0.0352(11) 0.0330(11) -0.0016(8) 0.0066(8) 0.0034(8)
O2 0.0495(13) 0.0378(11) 0.0400(12) 0.0004(9) 0.0085(10) 0.0179(10)
O3 0.0316(12) 0.0615(15) 0.0411(12) -0.0239(11) 0.0029(9) -0.0002(10)
O4 0.0453(14) 0.0393(12) 0.0604(15) -0.0017(11) 0.0060(11) 0.0159(10)
N1 0.0301(12) 0.0297(12) 0.0289(12) -0.0039(9) 0.0007(10) 0.0034(9)
C1 0.0284(14) 0.0254(13) 0.0333(14) 0.0009(11) 0.0058(11) 0.0003(10)
C2 0.0354(16) 0.0303(14) 0.0332(15) -0.0028(11) -0.0024(12) 0.0042(12)
C3 0.0354(16) 0.0332(15) 0.0417(16) 0.0024(13) -0.0055(13) 0.0044(12)
C4 0.0353(16) 0.0274(14) 0.0429(16) -0.0001(12) 0.0075(13) 0.0053(11)
C5 0.0396(16) 0.0289(14) 0.0319(14) -0.0031(11) 0.0045(12) 0.0014(12)
C6 0.0320(15) 0.0274(13) 0.0299(14) 0.0020(11) 0.0050(11) -0.0003(11)
C7 0.0329(15) 0.0279(13) 0.0277(13) 0.0013(11) 0.0044(11) -0.0003(11)
C8 0.0421(17) 0.0327(15) 0.0342(15) -0.0031(12) 0.0037(13) 0.0046(13)
C9 0.0449(18) 0.0370(16) 0.0291(14) -0.0038(12) -0.0032(13) -0.0029(13)
C10 0.0328(15) 0.0362(15) 0.0336(15) 0.0035(12) -0.0029(12) -0.0041(12)
C11 0.0301(15) 0.0320(14) 0.0332(14) 0.0040(11) 0.0036(12) -0.0005(11)
C12 0.0280(14) 0.0291(14) 0.0277(13) 0.0037(11) 0.0051(11) 0.0002(11)
C13 0.0264(13) 0.0325(14) 0.0294(14) 0.0005(11) 0.0062(11) 0.0006(11)
C14 0.0350(15) 0.0350(15) 0.0278(14) -0.0051(11) 0.0029(12) 0.0049(12)
C15 0.0268(14) 0.0308(14) 0.0384(16) -0.0070(12) 0.0061(12) 0.0006(11)
C16 0.0459(19) 0.0331(16) 0.0488(18) 0.0009(13) 0.0022(15) 0.0092(13)
C17 0.0469(19) 0.0361(17) 0.064(2) -0.0090(16) -0.0004(17) 0.0109(15)
C18 0.073(3) 0.040(2) 0.089(3) -0.013(2) -0.005(3) 0.019(2)
C19 0.0287(14) 0.0296(13) 0.0293(14) -0.0028(11) 0.0025(11) 0.0042(11)
C20 0.0292(15) 0.0363(15) 0.0396(16) -0.0018(12) 0.0099(12) 0.0002(11)
C21 0.0260(14) 0.0343(15) 0.0477(17) -0.0097(13) 0.0048(13) -0.0045(11)
C22 0.0259(14) 0.0382(15) 0.0318(14) -0.0071(12) -0.0001(11) 0.0073(12)
C23 0.0271(14) 0.0431(16) 0.0324(15) -0.0011(12) 0.0058(12) 0.0000(12)
C24 0.0273(14) 0.0332(15) 0.0346(15) -0.0028(12) 0.0007(12) -0.0039(11)

loop_
_atom_type_symbol
_atom_type_description
_atom_type_scat_dispersion_real
_atom_type_scat_dispersion_imag
_atom_type_scat_source
C C 0.0181 0.0091 'International Tables Vol C Tables 4.2.6.8 and 6.1.1.4'
H H 0.0000 0.0000 'International Tables Vol C Tables 4.2.6.8 and 6.1.1.4'
N N 0.0311 0.0180 'International Tables Vol C Tables 4.2.6.8 and 6.1.1.4'
O O 0.0492 0.0322 'International Tables Vol C Tables 4.2.6.8 and 6.1.1.4'
F F 0.0727 0.0534 'International Tables Vol C Tables 4.2.6.8 and 6.1.1.4'

loop_
_geom_angle_atom_site_label_1
_geom_angle_atom_site_label_2
_geom_angle_atom_site_label_3
_geom_angle
C15 O2 C16 115.6(2)
C18 O4 C4 118.0(3)
C13 N1 C1 122.1(2)
C13 N1 C19 118.4(2)
C1 N1 C19 118.9(2)
C6 C1 C2 119.8(3)
C6 C1 N1 120.2(2)
C2 C1 N1 119.9(2)
C3 C2 C1 120.2(3)
C4 C3 C2 118.8(3)
C5 C4 C3 122.4(3)
C5 C4 O4 119.8(3)
C3 C4 O4 117.7(3)
C4 C5 C6 120.0(3)
C1 C6 C5 118.5(3)
C1 C6 C7 118.7(3)
C5 C6 C7 122.7(3)
C8 C7 C12 118.7(3)
C8 C7 C6 122.1(3)
C12 C7 C6 118.9(2)
C9 C8 C7 121.2(3)
C8 C9 C10 119.9(3)
C11 C10 C9 119.9(3)
C10 C11 C12 121.1(3)
C11 C12 C7 119.0(3)
C11 C12 C13 120.6(2)
C7 C12 C13 120.2(2)
C14 C13 N1 119.2(2)
C14 C13 C12 125.3(3)
N1 C13 C12 115.3(2)
C13 C14 C15 125.7(3)
O1 C15 O2 121.2(3)
O1 C15 C14 128.5(3)
O2 C15 C14 110.2(2)
O2 C16 C17 106.4(3)
F1 C17 F3 106.8(4)
F1 C17 F2 106.9(3)
F3 C17 F2 107.4(3)
F1 C17 C16 113.8(3)
F3 C17 C16 112.2(3)
F2 C17 C16 109.4(3)
F5 C18 O4 116.4(4)
F5 C18 F4 109.6(4)
O4 C18 F4 110.1(4)
F5 C18 F6 107.1(6)
O4 C18 F6 109.3(4)
F4 C18 F6 103.4(4)
C24 C19 C20 119.8(3)
C24 C19 N1 118.5(3)
C20 C19 N1 121.7(3)
C21 C20 C19 119.8(3)
C20 C21 C22 120.1(3)
O3 C22 C23 122.0(3)
O3 C22 C21 118.4(3)
C23 C22 C21 119.6(3)
C24 C23 C22 120.1(3)
C23 C24 C19 120.6(3)

loop_
_geom_bond_atom_site_label_1
_geom_bond_atom_site_label_2
_geom_bond_distance
F1 C17 1.309(4)
F2 C17 1.346(4)
F3 C17 1.316(5)
F4 C18 1.310(5)
F5 C18 1.255(5)
F6 C18 1.359(6)
O1 C15 1.207(3)
O2 C15 1.355(3)
O2 C16 1.427(4)
O3 C22 1.358(4)
O4 C18 1.305(5)
O4 C4 1.423(3)
N1 C13 1.396(4)
N1 C1 1.407(3)
N1 C19 1.441(3)
C1 C6 1.402(4)
C1 C2 1.404(4)
C2 C3 1.388(4)
C3 C4 1.370(4)
C4 C5 1.365(4)
C5 C6 1.402(4)
C6 C7 1.457(4)
C7 C8 1.401(4)
C7 C12 1.410(4)
C8 C9 1.377(4)
C9 C10 1.394(4)
C10 C11 1.372(4)
C11 C12 1.403(4)
C12 C13 1.476(4)
C13 C14 1.364(4)
C14 C15 1.453(4)
C16 C17 1.481(5)
C19 C24 1.381(4)
C19 C20 1.389(4)
C20 C21 1.383(4)
C21 C22 1.395(4)
C22 C23 1.384(4)
C23 C24 1.377(4)
